data_1575906
loop_
_publ_author_name
'Sun, Yu-Li'
'Dai, Lei'
'Zhu, Kun'
'Huang, Qingqin'
'Chen, Yushuang'
'Wu, Zugen'
'Lu, Yixin'

_publ_section_title
;
 Remote generation of N-N axial chirality through asymmetric
 hydrophosphinylation/hydroamination of maleimides.
;
_journal_issue 42
_journal_name_full 'Chemical science'
_journal_page_first 20042
_journal_page_last 20047
_journal_paper_doi 10.1039/d5sc06360d
_journal_volume 16
_journal_year 2025
_chemical_absolute_configuration ad
_chemical_formula_sum 'C34 H30 F N2 O5 P'
_chemical_formula_weight 596.57
_space_group_crystal_system monoclinic
_space_group_IT_number 4
_space_group_name_Hall 'P 2yb'
_space_group_name_H-M_alt 'P 1 21 1'
_atom_sites_solution_hydrogens geom
_atom_sites_solution_primary dual
_audit_creation_method SHELXL-2019/1
_audit_update_record
;
2023-02-20 deposited with the CCDC.	2025-09-18 downloaded from the CCDC.
;
_cell_angle_alpha 90
_cell_angle_beta 95.771(2)
_cell_angle_gamma 90
_cell_formula_units_Z 2
_cell_length_a 9.0878(4)
_cell_length_b 14.2865(8)
_cell_length_c 11.2346(6)
_cell_measurement_reflns_used 9964
_cell_measurement_temperature 100(2)
_cell_measurement_theta_max 29.75
_cell_measurement_theta_min 2.75
_cell_volume 1451.23(13)
_computing_cell_refinement 'APEX4 v2021.10-1 (Bruker AXS)'
_computing_data_collection 'APEX4 (Bruker AXS)'
_computing_data_reduction 'SAINT V8.32B (Bruker AXS Inc., 2014)'
_computing_molecular_graphics 'Bruker SHELXTL'
_computing_publication_material 'Bruker SHELXTL'
_computing_structure_refinement 'SHELXL--2014 (Sheldrick 2014)'
_computing_structure_solution 'SHELXT--(Sheldrick 2015)'
_diffrn_ambient_temperature 100(2)
_diffrn_measured_fraction_theta_full 0.996
_diffrn_measured_fraction_theta_max 0.998
_diffrn_measurement_device_type 'Bruker D8 Venture'
_diffrn_measurement_method '\f and \w scans'
_diffrn_radiation_type MoK\a
_diffrn_radiation_wavelength 0.71073
_diffrn_reflns_av_R_equivalents 0.0661
_diffrn_reflns_av_unetI/netI 0.0443
_diffrn_reflns_Laue_measured_fraction_full 0.996
_diffrn_reflns_Laue_measured_fraction_max 0.998
_diffrn_reflns_limit_h_max 11
_diffrn_reflns_limit_h_min -12
_diffrn_reflns_limit_k_max 20
_diffrn_reflns_limit_k_min -20
_diffrn_reflns_limit_l_max 16
_diffrn_reflns_limit_l_min -16
_diffrn_reflns_number 47818
_diffrn_reflns_point_group_measured_fraction_full 0.996
_diffrn_reflns_point_group_measured_fraction_max 0.997
_diffrn_reflns_theta_full 25.242
_diffrn_reflns_theta_max 30.540
_diffrn_reflns_theta_min 3.037
_diffrn_source 'Microfocus Sealed Tube'
_exptl_absorpt_coefficient_mu 0.148
_exptl_absorpt_correction_T_max 0.7405
_exptl_absorpt_correction_T_min 0.7099
_exptl_absorpt_correction_type multi-scan
_exptl_absorpt_process_details
; 
SADABS-2016/2 (Bruker,2016/2) was used for absorption correction. 
wR2(int) was 0.0918 before and 0.0654 after correction.            
The Ratio of minimum to maximum transmission is 0.9587.        
The \l/2 correction factor is Not present. 
;
_exptl_crystal_colour colourless
_exptl_crystal_density_diffrn 1.365
_exptl_crystal_density_meas ?
_exptl_crystal_density_method 'Not measured'
_exptl_crystal_description block
_exptl_crystal_F_000 624
_exptl_crystal_size_max 0.219
_exptl_crystal_size_mid 0.161
_exptl_crystal_size_min 0.124
_refine_diff_density_max 0.461
_refine_diff_density_min -0.244
_refine_diff_density_rms 0.050
_refine_ls_abs_structure_details
; 
 Flack x determined using 3421 quotients [(I+)-(I-)]/[(I+)+(I-)] 
 (Parsons, Flack and Wagner, Acta Cryst. B69 (2013) 249-259). 
;
_refine_ls_abs_structure_Flack 0.00(4)
_refine_ls_extinction_method none
_refine_ls_goodness_of_fit_ref 1.101
_refine_ls_hydrogen_treatment constr
_refine_ls_matrix_type full
_refine_ls_number_parameters 390
_refine_ls_number_reflns 8831
_refine_ls_number_restraints 1
_refine_ls_restrained_S_all 1.101
_refine_ls_R_factor_all 0.0477
_refine_ls_R_factor_gt 0.0395
_refine_ls_shift/su_max 0.000
_refine_ls_shift/su_mean 0.000
_refine_ls_structure_factor_coef Fsqd
_refine_ls_weighting_details 'w=1/[\s^2^(Fo^2^)+(0.0366P)^2^+0.3887P] where P=(Fo^2^+2Fc^2^)/3'
_refine_ls_weighting_scheme calc
_refine_ls_wR_factor_gt 0.0880
_refine_ls_wR_factor_ref 0.0966
_reflns_Friedel_coverage 0.928
_reflns_Friedel_fraction_full 0.995
_reflns_Friedel_fraction_max 0.995
_reflns_number_gt 7917
_reflns_number_total 8831
_reflns_threshold_expression 'I > 2\s(I)'
_cod_data_source_file d5sc06360d2.cif
_cod_data_source_block M263
_cod_depositor_comments
;
The following automatic conversions were performed:

data item '_exptl_absorpt_correction_type' value 'Multi-scan' was
changed to 'multi-scan' in accordance with the
/home/data/users/saulius/crontab/automatic-downloads/rss-feeds/RSC/lib/dictionaries/cif_core.dic
dictionary named 'cif_core.dic' version 2.4.2 last updated on
2011-04-26.

data item '_exptl_crystal_density_meas' value 'Not measured' was
changed to '?' -- the value is perceived as not measured.

Automatic conversion script
Id: cif_fix_values 8170 2020-07-09 18:12:32Z antanas 

 Adding full bibliography for 1575906--1575907.cif.
;
_cod_original_sg_symbol_H-M 'P 21'
_cod_database_code 1575906
_shelx_shelxl_version_number 2019/1
_shelx_space_group_comment
; 
The symmetry employed for this shelxl refinement is uniquely defined 
by the following loop, which should always be used as a source of 
symmetry information in preference to the above space-group names. 
They are only intended as comments. 
;
_computing_bruker_data_scaling 'SADABS V2016/2 (Bruker AXS Inc.)'

loop_
_space_group_symop_operation_xyz
'x, y, z'
'-x, y+1/2, -z'

loop_
_atom_site_label
_atom_site_type_symbol
_atom_site_fract_x
_atom_site_fract_y
_atom_site_fract_z
_atom_site_U_iso_or_equiv
_atom_site_adp_type
_atom_site_occupancy
_atom_site_site_symmetry_order
_atom_site_calc_flag
_atom_site_refinement_flags_posn
_atom_site_refinement_flags_adp
_atom_site_refinement_flags_occupancy
_atom_site_disorder_assembly
_atom_site_disorder_group
P1 P 0.96217(6) 0.40546(4) 0.78407(5) 0.01567(11) Uani 1 1 d . . . . .
F1 F 0.26417(19) 0.75025(13) 0.83573(15) 0.0361(4) Uani 1 1 d . . . . .
O1 O 0.87015(19) 0.46428(13) 0.85680(16) 0.0220(4) Uani 1 1 d . . . . .
O2 O 0.8708(2) 0.68230(12) 0.54253(16) 0.0233(4) Uani 1 1 d . . . . .
O3 O 0.68758(19) 0.38795(11) 0.58252(16) 0.0221(4) Uani 1 1 d . . . . .
N1 N 0.7504(2) 0.54240(14) 0.56039(17) 0.0174(4) Uani 1 1 d . . . . .
N2 N 0.6088(2) 0.57613(14) 0.53598(17) 0.0182(4) Uani 1 1 d . . . . .
C1 C 1.1577(2) 0.41288(17) 0.8292(2) 0.0179(4) Uani 1 1 d . . . . .
C2 C 1.2016(3) 0.43010(18) 0.9496(2) 0.0241(5) Uani 1 1 d . . . . .
H2 H 1.129580 0.441262 1.003637 0.029 Uiso 1 1 calc R U . . .
C3 C 1.3516(3) 0.4309(2) 0.9907(3) 0.0297(6) Uani 1 1 d . . . . .
H3 H 1.381513 0.441538 1.073043 0.036 Uiso 1 1 calc R U . . .
C4 C 1.4567(3) 0.41639(19) 0.9121(3) 0.0277(5) Uani 1 1 d . . . . .
H4 H 1.558756 0.416845 0.940528 0.033 Uiso 1 1 calc R U . . .
C5 C 1.4135(3) 0.4011(2) 0.7919(3) 0.0261(5) Uani 1 1 d . . . . .
H5 H 1.486107 0.392522 0.737648 0.031 Uiso 1 1 calc R U . . .
C6 C 1.2646(3) 0.39837(18) 0.7505(2) 0.0220(4) Uani 1 1 d . . . . .
H6 H 1.235392 0.386570 0.668253 0.026 Uiso 1 1 calc R U . . .
C7 C 0.9133(2) 0.28348(16) 0.7851(2) 0.0166(4) Uani 1 1 d . . . . .
C8 C 0.9804(3) 0.21772(17) 0.7162(2) 0.0188(4) Uani 1 1 d . . . . .
H8 H 1.051417 0.237164 0.664793 0.023 Uiso 1 1 calc R U . . .
C9 C 0.9431(3) 0.12397(17) 0.7232(2) 0.0223(5) Uani 1 1 d . . . . .
H9 H 0.988789 0.079038 0.676545 0.027 Uiso 1 1 calc R U . . .
C10 C 0.8394(3) 0.09563(18) 0.7981(2) 0.0235(5) Uani 1 1 d . . . . .
H10 H 0.814172 0.031280 0.802634 0.028 Uiso 1 1 calc R U . . .
C11 C 0.7723(3) 0.16061(19) 0.8663(2) 0.0255(5) Uani 1 1 d . . . . .
H11 H 0.701189 0.140753 0.917474 0.031 Uiso 1 1 calc R U . . .
C12 C 0.8086(3) 0.25487(18) 0.8601(2) 0.0217(5) Uani 1 1 d . . . . .
H12 H 0.762370 0.299544 0.906766 0.026 Uiso 1 1 calc R U . . .
C13 C 0.9436(2) 0.44172(16) 0.6273(2) 0.0168(4) Uani 1 1 d . . . . .
H13 H 0.991270 0.394933 0.577140 0.020 Uiso 1 1 calc R U . . .
C14 C 1.0062(3) 0.54023(17) 0.6091(2) 0.0195(4) Uani 1 1 d . . . . .
H14A H 1.056479 0.564530 0.685081 0.023 Uiso 1 1 calc R U . . .
H14B H 1.078057 0.538846 0.548480 0.023 Uiso 1 1 calc R U . . .
C15 C 0.8752(3) 0.60067(17) 0.5670(2) 0.0177(4) Uani 1 1 d . . . . .
C16 C 0.7791(2) 0.44879(16) 0.5880(2) 0.0166(4) Uani 1 1 d . . . . .
C17 C 0.5339(3) 0.61520(16) 0.6259(2) 0.0179(4) Uani 1 1 d . . . . .
C18 C 0.5621(3) 0.60598(17) 0.7491(2) 0.0201(4) Uani 1 1 d . . . . .
H18 H 0.641999 0.569116 0.784271 0.024 Uiso 1 1 calc R U . . .
C19 C 0.4687(3) 0.65290(18) 0.8179(2) 0.0232(5) Uani 1 1 d . . . . .
H19 H 0.483332 0.649285 0.902692 0.028 Uiso 1 1 calc R U . . .
C20 C 0.3529(3) 0.70556(19) 0.7622(2) 0.0248(5) Uani 1 1 d . . . . .
C21 C 0.3226(3) 0.71553(18) 0.6410(2) 0.0234(5) Uani 1 1 d . . . . .
H21 H 0.241277 0.751742 0.607057 0.028 Uiso 1 1 calc R U . . .
C22 C 0.4181(2) 0.66938(17) 0.5697(2) 0.0190(4) Uani 1 1 d . . . . .
C23 C 0.4309(3) 0.66610(17) 0.4435(2) 0.0201(4) Uani 1 1 d . . . . .
H23 H 0.367668 0.696803 0.383247 0.024 Uiso 1 1 calc R U . . .
C24 C 0.5492(3) 0.61141(16) 0.4249(2) 0.0179(4) Uani 1 1 d . . . . .
C25 C 0.6130(3) 0.58915(16) 0.3136(2) 0.0185(4) Uani 1 1 d . . . . .
C26 C 0.6133(3) 0.65937(18) 0.2271(2) 0.0224(5) Uani 1 1 d . . . . .
H26 H 0.571827 0.718808 0.241694 0.027 Uiso 1 1 calc R U . . .
C27 C 0.6733(3) 0.6435(2) 0.1204(2) 0.0270(5) Uani 1 1 d . . . . .
H27 H 0.673476 0.692062 0.062725 0.032 Uiso 1 1 calc R U . . .
C28 C 0.7329(3) 0.5570(2) 0.0977(2) 0.0287(6) Uani 1 1 d . . . . .
H28 H 0.774989 0.546239 0.024934 0.034 Uiso 1 1 calc R U . . .
C29 C 0.7308(3) 0.4863(2) 0.1816(2) 0.0262(5) Uani 1 1 d . . . . .
H29 H 0.769455 0.426425 0.165197 0.031 Uiso 1 1 calc R U . . .
C30 C 0.6727(3) 0.50189(18) 0.2897(2) 0.0219(5) Uani 1 1 d . . . . .
H30 H 0.673613 0.453176 0.347335 0.026 Uiso 1 1 calc R U . . .
O1S O 0.0971(2) 0.40419(15) 0.40086(18) 0.0306(4) Uani 1 1 d . . . . .
O2S O 0.2052(2) 0.32062(14) 0.26462(18) 0.0284(4) Uani 1 1 d . . . . .
C1S C 0.3592(3) 0.3841(2) 0.4245(3) 0.0373(7) Uani 1 1 d . . . . .
H1SA H 0.430209 0.383273 0.364412 0.056 Uiso 1 1 calc R U . . .
H1SB H 0.381630 0.333021 0.481617 0.056 Uiso 1 1 calc R U . . .
H1SC H 0.366033 0.444113 0.467071 0.056 Uiso 1 1 calc R U . . .
C2S C 0.2073(3) 0.37209(19) 0.3646(2) 0.0261(5) Uani 1 1 d . . . . .
C3S C 0.0608(3) 0.2959(2) 0.2088(3) 0.0293(6) Uani 1 1 d . . . . .
H3SA H 0.012650 0.351023 0.168250 0.035 Uiso 1 1 calc R U . . .
H3SB H -0.002354 0.273154 0.269563 0.035 Uiso 1 1 calc R U . . .
C4S C 0.0818(4) 0.2198(2) 0.1191(3) 0.0366(7) Uani 1 1 d . . . . .
H4SA H -0.014348 0.202600 0.077528 0.055 Uiso 1 1 calc R U . . .
H4SB H 0.126578 0.164925 0.160628 0.055 Uiso 1 1 calc R U . . .
H4SC H 0.146822 0.242539 0.060862 0.055 Uiso 1 1 calc R U . . .

loop_
_atom_site_aniso_label
_atom_site_aniso_U_11
_atom_site_aniso_U_22
_atom_site_aniso_U_33
_atom_site_aniso_U_23
_atom_site_aniso_U_13
_atom_site_aniso_U_12
P1 0.0165(2) 0.0163(2) 0.0142(2) -0.0013(2) 0.00181(18) 0.0015(2)
F1 0.0393(9) 0.0440(10) 0.0273(9) -0.0014(8) 0.0137(7) 0.0168(8)
O1 0.0247(8) 0.0227(8) 0.0192(8) -0.0039(7) 0.0044(7) 0.0045(7)
O2 0.0298(9) 0.0165(8) 0.0239(9) 0.0007(7) 0.0044(7) -0.0005(7)
O3 0.0221(8) 0.0185(9) 0.0249(9) 0.0012(7) -0.0024(6) -0.0030(6)
N1 0.0177(9) 0.0164(9) 0.0179(9) 0.0007(7) 0.0015(7) 0.0012(7)
N2 0.0198(9) 0.0186(9) 0.0159(9) 0.0016(7) 0.0004(7) 0.0032(7)
C1 0.0167(9) 0.0161(10) 0.0205(10) 0.0000(9) -0.0006(7) -0.0001(8)
C2 0.0240(11) 0.0276(13) 0.0203(11) -0.0028(9) -0.0003(9) 0.0013(9)
C3 0.0267(12) 0.0329(15) 0.0276(13) -0.0055(11) -0.0065(10) -0.0001(10)
C4 0.0199(10) 0.0217(13) 0.0400(15) -0.0041(11) -0.0047(10) -0.0002(9)
C5 0.0195(10) 0.0214(11) 0.0380(14) -0.0026(11) 0.0059(9) -0.0013(10)
C6 0.0217(10) 0.0199(11) 0.0246(11) -0.0011(10) 0.0036(8) -0.0012(9)
C7 0.0149(9) 0.0187(10) 0.0158(10) 0.0011(8) -0.0003(8) 0.0019(8)
C8 0.0184(10) 0.0194(11) 0.0187(11) -0.0004(9) 0.0016(8) 0.0015(8)
C9 0.0236(11) 0.0198(11) 0.0227(12) -0.0017(9) -0.0009(9) 0.0012(9)
C10 0.0291(12) 0.0188(11) 0.0213(11) 0.0050(9) -0.0030(9) -0.0014(9)
C11 0.0268(12) 0.0265(13) 0.0235(12) 0.0054(10) 0.0044(10) -0.0060(10)
C12 0.0234(11) 0.0257(12) 0.0165(11) 0.0008(9) 0.0047(9) 0.0015(9)
C13 0.0183(10) 0.0171(10) 0.0150(10) 0.0003(8) 0.0021(8) 0.0005(8)
C14 0.0188(10) 0.0193(11) 0.0204(11) 0.0004(9) 0.0015(8) -0.0014(8)
C15 0.0219(10) 0.0180(10) 0.0136(9) -0.0012(8) 0.0045(8) -0.0011(8)
C16 0.0201(10) 0.0156(10) 0.0139(10) -0.0004(8) 0.0013(8) 0.0022(8)
C17 0.0203(10) 0.0152(10) 0.0183(10) 0.0003(8) 0.0017(8) -0.0009(8)
C18 0.0214(10) 0.0202(11) 0.0183(10) 0.0018(9) -0.0002(8) 0.0009(9)
C19 0.0270(12) 0.0255(12) 0.0174(11) 0.0010(9) 0.0040(9) -0.0005(9)
C20 0.0260(12) 0.0249(12) 0.0251(13) -0.0011(10) 0.0098(10) 0.0047(10)
C21 0.0217(11) 0.0244(12) 0.0245(12) 0.0019(10) 0.0042(9) 0.0053(9)
C22 0.0179(10) 0.0198(11) 0.0193(11) 0.0010(9) 0.0019(8) -0.0006(8)
C23 0.0220(11) 0.0204(11) 0.0173(11) 0.0018(9) -0.0010(8) 0.0023(9)
C24 0.0210(10) 0.0164(10) 0.0156(10) 0.0012(8) -0.0018(8) -0.0023(8)
C25 0.0200(10) 0.0195(11) 0.0153(10) -0.0010(8) -0.0013(8) -0.0014(8)
C26 0.0241(11) 0.0237(12) 0.0188(11) 0.0002(9) -0.0002(9) -0.0035(9)
C27 0.0270(12) 0.0356(14) 0.0182(12) 0.0032(10) 0.0015(9) -0.0069(11)
C28 0.0228(12) 0.0440(16) 0.0195(12) -0.0061(11) 0.0028(9) -0.0069(11)
C29 0.0235(12) 0.0307(14) 0.0238(13) -0.0104(10) -0.0008(10) 0.0002(10)
C30 0.0223(11) 0.0217(11) 0.0211(12) -0.0021(9) -0.0006(9) -0.0011(9)
O1S 0.0351(10) 0.0258(9) 0.0328(10) 0.0000(9) 0.0134(8) 0.0042(9)
O2S 0.0273(9) 0.0304(10) 0.0292(10) 0.0002(8) 0.0116(8) 0.0051(8)
C1S 0.0310(14) 0.0427(19) 0.0387(16) -0.0058(13) 0.0067(12) -0.0104(12)
C2S 0.0311(13) 0.0211(11) 0.0274(13) 0.0036(10) 0.0089(10) 0.0000(10)
C3S 0.0268(13) 0.0369(15) 0.0244(13) 0.0023(11) 0.0033(10) 0.0098(11)
C4S 0.0399(16) 0.0428(17) 0.0266(14) -0.0052(12) 0.0000(12) 0.0116(13)

loop_
_atom_type_symbol
_atom_type_description
_atom_type_scat_dispersion_real
_atom_type_scat_dispersion_imag
_atom_type_scat_source
C C 0.0033 0.0016 'International Tables Vol C Tables 4.2.6.8 and 6.1.1.4'
H H 0.0000 0.0000 'International Tables Vol C Tables 4.2.6.8 and 6.1.1.4'
F F 0.0171 0.0103 'International Tables Vol C Tables 4.2.6.8 and 6.1.1.4'
N N 0.0061 0.0033 'International Tables Vol C Tables 4.2.6.8 and 6.1.1.4'
O O 0.0106 0.0060 'International Tables Vol C Tables 4.2.6.8 and 6.1.1.4'
P P 0.1023 0.0942 'International Tables Vol C Tables 4.2.6.8 and 6.1.1.4'

loop_
_geom_angle_atom_site_label_1
_geom_angle_atom_site_label_2
_geom_angle_atom_site_label_3
_geom_angle
_geom_angle_site_symmetry_1
_geom_angle_site_symmetry_3
_geom_angle_publ_flag
O1 P1 C7 113.03(11) . . ?
O1 P1 C1 113.91(11) . . ?
C7 P1 C1 107.00(11) . . ?
O1 P1 C13 111.54(11) . . ?
C7 P1 C13 106.38(11) . . ?
C1 P1 C13 104.33(11) . . ?
N2 N1 C16 122.10(19) . . ?
N2 N1 C15 122.53(19) . . ?
C16 N1 C15 115.23(19) . . ?
N1 N2 C17 120.81(19) . . ?
N1 N2 C24 124.9(2) . . ?
C17 N2 C24 109.18(19) . . ?
C2 C1 C6 119.5(2) . . ?
C2 C1 P1 117.55(18) . . ?
C6 C1 P1 122.89(18) . . ?
C1 C2 C3 119.9(2) . . ?
C1 C2 H2 120.1 . . ?
C3 C2 H2 120.1 . . ?
C4 C3 C2 120.2(3) . . ?
C4 C3 H3 119.9 . . ?
C2 C3 H3 119.9 . . ?
C3 C4 C5 120.0(2) . . ?
C3 C4 H4 120.0 . . ?
C5 C4 H4 120.0 . . ?
C4 C5 C6 120.2(2) . . ?
C4 C5 H5 119.9 . . ?
C6 C5 H5 119.9 . . ?
C5 C6 C1 120.1(2) . . ?
C5 C6 H6 119.9 . . ?
C1 C6 H6 119.9 . . ?
C12 C7 C8 120.0(2) . . ?
C12 C7 P1 118.15(18) . . ?
C8 C7 P1 121.78(18) . . ?
C9 C8 C7 119.8(2) . . ?
C9 C8 H8 120.1 . . ?
C7 C8 H8 120.1 . . ?
C8 C9 C10 120.1(2) . . ?
C8 C9 H9 119.9 . . ?
C10 C9 H9 119.9 . . ?
C11 C10 C9 120.3(2) . . ?
C11 C10 H10 119.8 . . ?
C9 C10 H10 119.8 . . ?
C10 C11 C12 120.1(2) . . ?
C10 C11 H11 119.9 . . ?
C12 C11 H11 119.9 . . ?
C11 C12 C7 119.6(2) . . ?
C11 C12 H12 120.2 . . ?
C7 C12 H12 120.2 . . ?
C16 C13 C14 105.45(18) . . ?
C16 C13 P1 106.93(15) . . ?
C14 C13 P1 112.80(16) . . ?
C16 C13 H13 110.5 . . ?
C14 C13 H13 110.5 . . ?
P1 C13 H13 110.5 . . ?
C15 C14 C13 105.95(19) . . ?
C15 C14 H14A 110.5 . . ?
C13 C14 H14A 110.5 . . ?
C15 C14 H14B 110.5 . . ?
C13 C14 H14B 110.5 . . ?
H14A C14 H14B 108.7 . . ?
O2 C15 N1 123.9(2) . . ?
O2 C15 C14 129.5(2) . . ?
N1 C15 C14 106.59(19) . . ?
O3 C16 N1 124.8(2) . . ?
O3 C16 C13 128.6(2) . . ?
N1 C16 C13 106.58(19) . . ?
C18 C17 N2 129.1(2) . . ?
C18 C17 C22 123.8(2) . . ?
N2 C17 C22 107.1(2) . . ?
C19 C18 C17 116.8(2) . . ?
C19 C18 H18 121.6 . . ?
C17 C18 H18 121.6 . . ?
C18 C19 C20 119.5(2) . . ?
C18 C19 H19 120.3 . . ?
C20 C19 H19 120.3 . . ?
F1 C20 C21 118.7(2) . . ?
F1 C20 C19 116.5(2) . . ?
C21 C20 C19 124.8(2) . . ?
C20 C21 C22 116.4(2) . . ?
C20 C21 H21 121.8 . . ?
C22 C21 H21 121.8 . . ?
C21 C22 C17 118.7(2) . . ?
C21 C22 C23 134.1(2) . . ?
C17 C22 C23 107.2(2) . . ?
C24 C23 C22 108.3(2) . . ?
C24 C23 H23 125.9 . . ?
C22 C23 H23 125.9 . . ?
C23 C24 N2 108.1(2) . . ?
C23 C24 C25 129.9(2) . . ?
N2 C24 C25 122.1(2) . . ?
C30 C25 C26 118.6(2) . . ?
C30 C25 C24 123.5(2) . . ?
C26 C25 C24 117.8(2) . . ?
C27 C26 C25 120.9(2) . . ?
C27 C26 H26 119.6 . . ?
C25 C26 H26 119.6 . . ?
C28 C27 C26 120.1(3) . . ?
C28 C27 H27 119.9 . . ?
C26 C27 H27 119.9 . . ?
C27 C28 C29 119.6(2) . . ?
C27 C28 H28 120.2 . . ?
C29 C28 H28 120.2 . . ?
C28 C29 C30 120.7(3) . . ?
C28 C29 H29 119.6 . . ?
C30 C29 H29 119.6 . . ?
C29 C30 C25 120.0(2) . . ?
C29 C30 H30 120.0 . . ?
C25 C30 H30 120.0 . . ?
C2S O2S C3S 115.8(2) . . ?
C2S C1S H1SA 109.5 . . ?
C2S C1S H1SB 109.5 . . ?
H1SA C1S H1SB 109.5 . . ?
C2S C1S H1SC 109.5 . . ?
H1SA C1S H1SC 109.5 . . ?
H1SB C1S H1SC 109.5 . . ?
O1S C2S O2S 123.2(3) . . ?
O1S C2S C1S 124.6(3) . . ?
O2S C2S C1S 112.2(2) . . ?
O2S C3S C4S 107.3(2) . . ?
O2S C3S H3SA 110.3 . . ?
C4S C3S H3SA 110.3 . . ?
O2S C3S H3SB 110.3 . . ?
C4S C3S H3SB 110.3 . . ?
H3SA C3S H3SB 108.5 . . ?
C3S C4S H4SA 109.5 . . ?
C3S C4S H4SB 109.5 . . ?
H4SA C4S H4SB 109.5 . . ?
C3S C4S H4SC 109.5 . . ?
H4SA C4S H4SC 109.5 . . ?
H4SB C4S H4SC 109.5 . . ?

loop_
_geom_bond_atom_site_label_1
_geom_bond_atom_site_label_2
_geom_bond_distance
_geom_bond_site_symmetry_2
_geom_bond_publ_flag
P1 O1 1.4868(18) . ?
P1 C7 1.799(2) . ?
P1 C1 1.801(2) . ?
P1 C13 1.828(2) . ?
F1 C20 1.369(3) . ?
O2 C15 1.198(3) . ?
O3 C16 1.200(3) . ?
N1 N2 1.376(3) . ?
N1 C16 1.392(3) . ?
N1 C15 1.402(3) . ?
N2 C17 1.390(3) . ?
N2 C24 1.403(3) . ?
C1 C2 1.393(3) . ?
C1 C6 1.394(3) . ?
C2 C3 1.394(4) . ?
C2 H2 0.9500 . ?
C3 C4 1.380(4) . ?
C3 H3 0.9500 . ?
C4 C5 1.386(4) . ?
C4 H4 0.9500 . ?
C5 C6 1.386(3) . ?
C5 H5 0.9500 . ?
C6 H6 0.9500 . ?
C7 C12 1.395(3) . ?
C7 C8 1.396(3) . ?
C8 C9 1.386(3) . ?
C8 H8 0.9500 . ?
C9 C10 1.386(4) . ?
C9 H9 0.9500 . ?
C10 C11 1.384(4) . ?
C10 H10 0.9500 . ?
C11 C12 1.390(4) . ?
C11 H11 0.9500 . ?
C12 H12 0.9500 . ?
C13 C16 1.519(3) . ?
C13 C14 1.539(3) . ?
C13 H13 1.0000 . ?
C14 C15 1.508(3) . ?
C14 H14A 0.9900 . ?
C14 H14B 0.9900 . ?
C17 C18 1.388(3) . ?
C17 C22 1.404(3) . ?
C18 C19 1.378(3) . ?
C18 H18 0.9500 . ?
C19 C20 1.390(4) . ?
C19 H19 0.9500 . ?
C20 C21 1.369(4) . ?
C21 C22 1.404(3) . ?
C21 H21 0.9500 . ?
C22 C23 1.435(3) . ?
C23 C24 1.362(3) . ?
C23 H23 0.9500 . ?
C24 C25 1.465(3) . ?
C25 C30 1.396(3) . ?
C25 C26 1.397(3) . ?
C26 C27 1.384(4) . ?
C26 H26 0.9500 . ?
C27 C28 1.383(4) . ?
C27 H27 0.9500 . ?
C28 C29 1.383(4) . ?
C28 H28 0.9500 . ?
C29 C30 1.390(4) . ?
C29 H29 0.9500 . ?
C30 H30 0.9500 . ?
O1S C2S 1.208(3) . ?
O2S C2S 1.341(3) . ?
O2S C3S 1.440(3) . ?
C1S C2S 1.484(4) . ?
C1S H1SA 0.9800 . ?
C1S H1SB 0.9800 . ?
C1S H1SC 0.9800 . ?
C3S C4S 1.506(4) . ?
C3S H3SA 0.9900 . ?
C3S H3SB 0.9900 . ?
C4S H4SA 0.9800 . ?
C4S H4SB 0.9800 . ?
C4S H4SC 0.9800 . ?

loop_
_geom_torsion_atom_site_label_1
_geom_torsion_atom_site_label_2
_geom_torsion_atom_site_label_3
_geom_torsion_atom_site_label_4
_geom_torsion
_geom_torsion_site_symmetry_1
_geom_torsion_site_symmetry_2
_geom_torsion_site_symmetry_3
_geom_torsion_site_symmetry_4
_geom_torsion_publ_flag
C16 N1 N2 C17 93.6(3) . . . . ?
C15 N1 N2 C17 -82.0(3) . . . . ?
C16 N1 N2 C24 -114.3(3) . . . . ?
C15 N1 N2 C24 70.0(3) . . . . ?
O1 P1 C1 C2 30.5(2) . . . . ?
C7 P1 C1 C2 -95.2(2) . . . . ?
C13 P1 C1 C2 152.3(2) . . . . ?
O1 P1 C1 C6 -152.2(2) . . . . ?
C7 P1 C1 C6 82.1(2) . . . . ?
C13 P1 C1 C6 -30.4(2) . . . . ?
C6 C1 C2 C3 -1.2(4) . . . . ?
P1 C1 C2 C3 176.1(2) . . . . ?
C1 C2 C3 C4 1.1(4) . . . . ?
C2 C3 C4 C5 0.2(4) . . . . ?
C3 C4 C5 C6 -1.4(4) . . . . ?
C4 C5 C6 C1 1.3(4) . . . . ?
C2 C1 C6 C5 0.0(4) . . . . ?
P1 C1 C6 C5 -177.2(2) . . . . ?
O1 P1 C7 C12 -6.1(2) . . . . ?
C1 P1 C7 C12 120.10(19) . . . . ?
C13 P1 C7 C12 -128.82(18) . . . . ?
O1 P1 C7 C8 175.89(18) . . . . ?
C1 P1 C7 C8 -57.9(2) . . . . ?
C13 P1 C7 C8 53.2(2) . . . . ?
C12 C7 C8 C9 -0.3(3) . . . . ?
P1 C7 C8 C9 177.66(18) . . . . ?
C7 C8 C9 C10 0.1(4) . . . . ?
C8 C9 C10 C11 0.0(4) . . . . ?
C9 C10 C11 C12 0.0(4) . . . . ?
C10 C11 C12 C7 -0.2(4) . . . . ?
C8 C7 C12 C11 0.4(3) . . . . ?
P1 C7 C12 C11 -177.70(19) . . . . ?
O1 P1 C13 C16 -49.62(18) . . . . ?
C7 P1 C13 C16 74.05(17) . . . . ?
C1 P1 C13 C16 -173.02(15) . . . . ?
O1 P1 C13 C14 65.86(18) . . . . ?
C7 P1 C13 C14 -170.47(15) . . . . ?
C1 P1 C13 C14 -57.54(18) . . . . ?
C16 C13 C14 C15 3.0(2) . . . . ?
P1 C13 C14 C15 -113.33(18) . . . . ?
N2 N1 C15 O2 -6.5(3) . . . . ?
C16 N1 C15 O2 177.5(2) . . . . ?
N2 N1 C15 C14 173.58(19) . . . . ?
C16 N1 C15 C14 -2.4(3) . . . . ?
C13 C14 C15 O2 179.5(2) . . . . ?
C13 C14 C15 N1 -0.6(2) . . . . ?
N2 N1 C16 O3 7.2(4) . . . . ?
C15 N1 C16 O3 -176.8(2) . . . . ?
N2 N1 C16 C13 -171.62(19) . . . . ?
C15 N1 C16 C13 4.3(3) . . . . ?
C14 C13 C16 O3 176.8(2) . . . . ?
P1 C13 C16 O3 -62.9(3) . . . . ?
C14 C13 C16 N1 -4.4(2) . . . . ?
P1 C13 C16 N1 115.94(17) . . . . ?
N1 N2 C17 C18 -18.8(4) . . . . ?
C24 N2 C17 C18 -174.8(2) . . . . ?
N1 N2 C17 C22 160.9(2) . . . . ?
C24 N2 C17 C22 4.9(3) . . . . ?
N2 C17 C18 C19 -179.8(2) . . . . ?
C22 C17 C18 C19 0.5(4) . . . . ?
C17 C18 C19 C20 0.4(4) . . . . ?
C18 C19 C20 F1 179.9(2) . . . . ?
C18 C19 C20 C21 -0.2(4) . . . . ?
F1 C20 C21 C22 179.1(2) . . . . ?
C19 C20 C21 C22 -0.8(4) . . . . ?
C20 C21 C22 C17 1.5(4) . . . . ?
C20 C21 C22 C23 -175.7(3) . . . . ?
C18 C17 C22 C21 -1.5(4) . . . . ?
N2 C17 C22 C21 178.8(2) . . . . ?
C18 C17 C22 C23 176.4(2) . . . . ?
N2 C17 C22 C23 -3.3(3) . . . . ?
C21 C22 C23 C24 177.9(3) . . . . ?
C17 C22 C23 C24 0.5(3) . . . . ?
C22 C23 C24 N2 2.6(3) . . . . ?
C22 C23 C24 C25 -177.0(2) . . . . ?
N1 N2 C24 C23 -159.5(2) . . . . ?
C17 N2 C24 C23 -4.7(3) . . . . ?
N1 N2 C24 C25 20.1(3) . . . . ?
C17 N2 C24 C25 174.9(2) . . . . ?
C23 C24 C25 C30 -143.7(3) . . . . ?
N2 C24 C25 C30 36.8(3) . . . . ?
C23 C24 C25 C26 36.2(4) . . . . ?
N2 C24 C25 C26 -143.4(2) . . . . ?
C30 C25 C26 C27 -0.9(4) . . . . ?
C24 C25 C26 C27 179.3(2) . . . . ?
C25 C26 C27 C28 0.5(4) . . . . ?
C26 C27 C28 C29 0.7(4) . . . . ?
C27 C28 C29 C30 -1.6(4) . . . . ?
C28 C29 C30 C25 1.2(4) . . . . ?
C26 C25 C30 C29 0.0(4) . . . . ?
C24 C25 C30 C29 179.8(2) . . . . ?
C3S O2S C2S O1S -7.0(4) . . . . ?
C3S O2S C2S C1S 172.7(2) . . . . ?
C2S O2S C3S C4S -165.9(2) . . . . ?
